data_4110180
loop_
_publ_author_name
'Sungjun Hong'
'Stefan M. Huber'
'Laura Gagliardi'
'Christopher C. Cramer'
'William B. Tolman'

_publ_section_title
;
 Copper(I)-\a-Ketocarboxylate Complexes: Characterization and O2 Reactions
 That Yield Copper-Oxygen Intermediates Capable of Hydroxylating Arenes
;
_journal_name_full 'Journal of the American Chemical Society'
_journal_page_first 14190
_journal_page_last 14192
_journal_paper_doi 10.1021/ja0760426
_journal_volume 129
_journal_year 2007
_chemical_formula_moiety 'C34 H35 Cu N2 O4'
_chemical_formula_sum 'C34 H35 Cu N2 O4'
_chemical_formula_weight 599.18
_chemical_name_common '[(L-mOMe)Cu(BF)]'
_chemical_name_systematic
; 
 ? 
;
_space_group_IT_number 2
_symmetry_cell_setting triclinic
_symmetry_space_group_name_Hall '-P 1'
_symmetry_space_group_name_H-M 'P -1'
_atom_sites_solution_hydrogens geom
_atom_sites_solution_primary direct
_atom_sites_solution_secondary difmap
_audit_creation_method SHELXL-97
_cell_angle_alpha 86.043(2)
_cell_angle_beta 73.753(2)
_cell_angle_gamma 88.886(2)
_cell_formula_units_Z 2
_cell_length_a 10.1018(11)
_cell_length_b 11.7821(13)
_cell_length_c 12.8840(14)
_cell_measurement_reflns_used 2956
_cell_measurement_temperature 173(2)
_cell_measurement_theta_max 25.01
_cell_measurement_theta_min 2.28
_cell_volume 1468.7(3)
_computing_cell_refinement SAINT,Bruker
_computing_data_collection SMART,Bruker
_computing_data_reduction SAINT,Bruker
_computing_molecular_graphics SHELXTL,Bruker
_computing_structure_refinement 'SHELXL-97 (Sheldrick, 1997)'
_computing_structure_solution 'SHELXS-97 (Sheldrick, 1990)'
_diffrn_ambient_temperature 173(2)
_diffrn_measured_fraction_theta_full 0.995
_diffrn_measured_fraction_theta_max 0.995
_diffrn_measurement_device_type 'Siemens SMART Platform CCD'
_diffrn_measurement_method 'area detector,omega scans per phi'
_diffrn_radiation_monochromator graphite
_diffrn_radiation_source 'normal-focus sealed tube'
_diffrn_radiation_type MoK\a
_diffrn_radiation_wavelength 0.71073
_diffrn_reflns_av_R_equivalents 0.0376
_diffrn_reflns_av_sigmaI/netI 0.0454
_diffrn_reflns_limit_h_max 12
_diffrn_reflns_limit_h_min -12
_diffrn_reflns_limit_k_max 14
_diffrn_reflns_limit_k_min -14
_diffrn_reflns_limit_l_max 15
_diffrn_reflns_limit_l_min -15
_diffrn_reflns_number 14194
_diffrn_reflns_theta_full 25.06
_diffrn_reflns_theta_max 25.06
_diffrn_reflns_theta_min 1.65
_exptl_absorpt_coefficient_mu 0.785
_exptl_absorpt_correction_T_max 0.809
_exptl_absorpt_correction_T_min 0.737
_exptl_absorpt_correction_type multi-scan
_exptl_absorpt_process_details SADABS,R.Blessing,1995
_exptl_crystal_colour brown
_exptl_crystal_density_diffrn 1.355
_exptl_crystal_description block
_exptl_crystal_F_000 628
_exptl_crystal_size_max 0.38
_exptl_crystal_size_mid 0.28
_exptl_crystal_size_min 0.27
_refine_diff_density_max 1.017
_refine_diff_density_min -0.627
_refine_diff_density_rms 0.084
_refine_ls_extinction_method none
_refine_ls_goodness_of_fit_ref 1.061
_refine_ls_hydrogen_treatment constr
_refine_ls_matrix_type full
_refine_ls_number_parameters 375
_refine_ls_number_reflns 5179
_refine_ls_number_restraints 0
_refine_ls_restrained_S_all 1.061
_refine_ls_R_factor_all 0.0644
_refine_ls_R_factor_gt 0.0451
_refine_ls_shift/su_max 0.001
_refine_ls_shift/su_mean 0.000
_refine_ls_structure_factor_coef Fsqd
_refine_ls_weighting_details 'calc w=1/[\s^2^(Fo^2^)+(0.0649P)^2^+0.2760P] where P=(Fo^2^+2Fc^2^)/3'
_refine_ls_weighting_scheme calc
_refine_ls_wR_factor_gt 0.1067
_refine_ls_wR_factor_ref 0.1143
_reflns_number_gt 4047
_reflns_number_total 5179
_reflns_threshold_expression >2sigma(I)
_cod_data_source_file ja0760426si20070810_064238.cif
_cod_data_source_block 07173c
_cod_database_code 4110180

loop_
_symmetry_equiv_pos_as_xyz
'x, y, z'
'-x, -y, -z'

loop_
_atom_site_label
_atom_site_type_symbol
_atom_site_fract_x
_atom_site_fract_y
_atom_site_fract_z
_atom_site_U_iso_or_equiv
_atom_site_adp_type
_atom_site_occupancy
_atom_site_symmetry_multiplicity
_atom_site_calc_flag
_atom_site_refinement_flags
Cu1 Cu 0.59940(3) 0.52033(3) 0.73622(3) 0.02875(13) Uani 1 1 d .
N2 N 0.4461(2) 0.51815(19) 0.66987(17) 0.0229(5) Uani 1 1 d .
N1 N 0.5713(2) 0.69957(18) 0.71090(17) 0.0238(5) Uani 1 1 d .
O1 O 0.7317(2) 0.46299(17) 0.80633(16) 0.0340(5) Uani 1 1 d .
O3 O 1.0014(2) 0.31922(19) 0.80226(19) 0.0453(6) Uani 1 1 d .
O4 O 0.2841(2) 0.04108(17) 0.82735(18) 0.0427(5) Uani 1 1 d .
C8 C 0.3734(3) 0.1253(2) 0.7706(2) 0.0309(7) Uani 1 1 d .
C19 C 0.8273(3) 0.9260(2) 0.7016(3) 0.0334(7) Uani 1 1 d .
H19A H 0.8999 0.9670 0.6506 0.040 Uiso 1 1 calc R
C2 C 0.2757(3) 0.4344(2) 0.6025(2) 0.0272(6) Uani 1 1 d .
H2A H 0.2345 0.3677 0.5879 0.033 Uiso 1 1 calc R
C15 C 0.6469(3) 0.7867(2) 0.7425(2) 0.0253(6) Uani 1 1 d .
C11 C 0.5704(3) 0.2866(2) 0.6655(2) 0.0286(6) Uani 1 1 d .
H11A H 0.6380 0.3421 0.6304 0.034 Uiso 1 1 calc R
C10 C 0.6098(3) 0.1807(3) 0.6982(2) 0.0339(7) Uani 1 1 d .
H10A H 0.7050 0.1629 0.6843 0.041 Uiso 1 1 calc R
C22 C 0.5747(4) 0.6577(3) 1.0100(3) 0.0473(9) Uani 1 1 d .
H22A H 0.6437 0.6096 0.9637 0.071 Uiso 1 1 calc R
H22B H 0.5037 0.6096 1.0602 0.071 Uiso 1 1 calc R
H22C H 0.6194 0.7035 1.0513 0.071 Uiso 1 1 calc R
C4 C 0.2918(3) 0.6348(2) 0.5982(2) 0.0281(6) Uani 1 1 d .
H4B H 0.2604 0.7087 0.5820 0.034 Uiso 1 1 calc R
C6 C 0.4307(3) 0.3117(2) 0.6843(2) 0.0256(6) Uani 1 1 d .
C9 C 0.5122(3) 0.0997(3) 0.7510(2) 0.0349(7) Uani 1 1 d .
H9A H 0.5403 0.0270 0.7737 0.042 Uiso 1 1 calc R
C34 C 0.9760(3) 0.6236(3) 0.8227(3) 0.0393(8) Uani 1 1 d .
H34A H 0.9039 0.6380 0.7895 0.047 Uiso 1 1 calc R
C16 C 0.6184(3) 0.8036(2) 0.8538(2) 0.0279(6) Uani 1 1 d .
C1 C 0.3836(3) 0.4250(2) 0.6507(2) 0.0240(6) Uani 1 1 d .
C17 C 0.6954(3) 0.8846(2) 0.8851(2) 0.0336(7) Uani 1 1 d .
H17A H 0.6769 0.8981 0.9596 0.040 Uiso 1 1 calc R
C5 C 0.4001(3) 0.6220(2) 0.6439(2) 0.0244(6) Uani 1 1 d .
C21 C 0.5081(3) 0.7367(3) 0.9393(2) 0.0342(7) Uani 1 1 d .
H21A H 0.4592 0.6880 0.9010 0.041 Uiso 1 1 calc R
C32 C 1.1375(3) 0.6920(3) 0.9091(3) 0.0486(9) Uani 1 1 d .
H32A H 1.1761 0.7531 0.9352 0.058 Uiso 1 1 calc R
C18 C 0.7983(3) 0.9459(2) 0.8097(3) 0.0351(7) Uani 1 1 d .
H18A H 0.8489 1.0017 0.8325 0.042 Uiso 1 1 calc R
C24 C 0.7902(3) 0.8265(3) 0.5450(3) 0.0410(8) Uani 1 1 d .
H24A H 0.7204 0.7729 0.5341 0.049 Uiso 1 1 calc R
C14 C 0.4233(4) 0.8384(3) 0.6443(3) 0.0463(9) Uani 1 1 d .
H14A H 0.4831 0.8954 0.6601 0.069 Uiso 1 1 calc R
H14B H 0.3284 0.8488 0.6888 0.069 Uiso 1 1 calc R
H14C H 0.4263 0.8475 0.5674 0.069 Uiso 1 1 calc R
C3 C 0.2291(3) 0.5393(3) 0.5760(2) 0.0302(7) Uani 1 1 d .
H3A H 0.1557 0.5465 0.5433 0.036 Uiso 1 1 calc R
C20 C 0.7526(3) 0.8469(2) 0.6653(2) 0.0289(6) Uani 1 1 d .
C33 C 1.0334(4) 0.7126(3) 0.8598(3) 0.0497(9) Uani 1 1 d .
H33A H 1.0012 0.7880 0.8513 0.060 Uiso 1 1 calc R
C23 C 0.4019(3) 0.8148(3) 1.0074(3) 0.0463(8) Uani 1 1 d .
H23A H 0.3607 0.8636 0.9600 0.069 Uiso 1 1 calc R
H23B H 0.4469 0.8623 1.0471 0.069 Uiso 1 1 calc R
H23C H 0.3296 0.7690 1.0589 0.069 Uiso 1 1 calc R
C30 C 1.1292(3) 0.4933(3) 0.8830(2) 0.0350(7) Uani 1 1 d .
H30A H 1.1627 0.4182 0.8906 0.042 Uiso 1 1 calc R
C27 C 0.8484(3) 0.4462(3) 0.7403(2) 0.0326(7) Uani 1 1 d .
C13 C 0.4721(3) 0.7221(2) 0.6693(2) 0.0264(6) Uani 1 1 d .
C28 C 0.9625(3) 0.4166(3) 0.7948(2) 0.0327(7) Uani 1 1 d .
C29 C 1.0229(3) 0.5136(3) 0.8337(2) 0.0307(7) Uani 1 1 d .
C25 C 0.9310(4) 0.7700(4) 0.5086(3) 0.0661(12) Uani 1 1 d .
H25A H 0.9299 0.6971 0.5504 0.099 Uiso 1 1 calc R
H25B H 1.0013 0.8197 0.5207 0.099 Uiso 1 1 calc R
H25C H 0.9525 0.7569 0.4314 0.099 Uiso 1 1 calc R
O2 O 0.8786(2) 0.4536(2) 0.64136(18) 0.0585(7) Uani 1 1 d .
C31 C 1.1852(3) 0.5828(3) 0.9204(3) 0.0414(8) Uani 1 1 d .
H31A H 1.2570 0.5690 0.9541 0.050 Uiso 1 1 calc R
C7 C 0.3316(3) 0.2301(2) 0.7366(2) 0.0282(6) Uani 1 1 d .
H7A H 0.2362 0.2466 0.7487 0.034 Uiso 1 1 calc R
C26 C 0.7835(5) 0.9366(3) 0.4770(3) 0.0633(11) Uani 1 1 d .
H26A H 0.8042 0.9204 0.4005 0.095 Uiso 1 1 calc R
H26B H 0.8511 0.9908 0.4860 0.095 Uiso 1 1 calc R
H26C H 0.6908 0.9693 0.5007 0.095 Uiso 1 1 calc R
C12 C 0.1414(3) 0.0687(3) 0.8628(3) 0.0506(9) Uani 1 1 d .
H12A H 0.0907 0.0046 0.9081 0.076 Uiso 1 1 calc R
H12B H 0.1061 0.0844 0.7997 0.076 Uiso 1 1 calc R
H12C H 0.1291 0.1362 0.9049 0.076 Uiso 1 1 calc R

loop_
_atom_site_aniso_label
_atom_site_aniso_U_11
_atom_site_aniso_U_22
_atom_site_aniso_U_33
_atom_site_aniso_U_23
_atom_site_aniso_U_13
_atom_site_aniso_U_12
Cu1 0.0260(2) 0.0346(2) 0.0275(2) -0.00091(14) -0.01084(15) 0.00211(15)
N2 0.0222(12) 0.0288(13) 0.0171(11) -0.0023(9) -0.0039(9) -0.0017(10)
N1 0.0271(13) 0.0239(12) 0.0212(12) -0.0011(9) -0.0076(10) -0.0029(10)
O1 0.0276(11) 0.0441(12) 0.0321(12) -0.0020(9) -0.0115(9) 0.0041(9)
O3 0.0369(13) 0.0458(14) 0.0575(15) -0.0060(11) -0.0201(11) 0.0082(11)
O4 0.0384(13) 0.0338(12) 0.0514(14) 0.0069(10) -0.0073(11) -0.0047(10)
C8 0.0342(17) 0.0263(15) 0.0330(17) -0.0035(12) -0.0098(13) -0.0049(13)
C19 0.0275(16) 0.0299(16) 0.0413(18) -0.0006(13) -0.0072(14) -0.0041(13)
C2 0.0294(15) 0.0316(16) 0.0220(14) -0.0047(12) -0.0085(12) -0.0055(12)
C15 0.0250(15) 0.0220(14) 0.0311(16) -0.0045(12) -0.0113(12) 0.0033(11)
C11 0.0291(16) 0.0319(16) 0.0240(15) -0.0062(12) -0.0051(12) -0.0018(12)
C10 0.0300(16) 0.0379(18) 0.0341(17) -0.0096(14) -0.0080(13) 0.0039(13)
C22 0.059(2) 0.046(2) 0.0334(18) 0.0053(15) -0.0092(17) -0.0006(17)
C4 0.0317(16) 0.0316(16) 0.0221(15) 0.0021(12) -0.0102(12) 0.0006(12)
C6 0.0301(15) 0.0289(15) 0.0193(14) -0.0064(11) -0.0078(12) -0.0014(12)
C9 0.0422(19) 0.0296(17) 0.0366(17) -0.0046(13) -0.0171(15) 0.0057(14)
C34 0.0319(17) 0.051(2) 0.0388(19) -0.0052(15) -0.0156(15) 0.0048(15)
C16 0.0323(16) 0.0275(15) 0.0270(15) -0.0016(12) -0.0131(13) 0.0004(12)
C1 0.0217(14) 0.0317(15) 0.0165(14) -0.0033(11) -0.0016(11) -0.0024(12)
C17 0.0379(17) 0.0359(17) 0.0329(17) -0.0061(13) -0.0184(14) 0.0019(14)
C5 0.0252(15) 0.0303(16) 0.0162(13) -0.0013(11) -0.0032(11) -0.0010(12)
C21 0.0386(18) 0.0390(17) 0.0261(16) -0.0023(13) -0.0103(14) -0.0081(14)
C32 0.043(2) 0.055(2) 0.053(2) -0.0150(17) -0.0195(18) -0.0046(17)
C18 0.0339(17) 0.0293(16) 0.047(2) -0.0073(14) -0.0188(15) -0.0035(13)
C24 0.0404(18) 0.0452(19) 0.0329(17) -0.0097(14) -0.0001(14) -0.0129(15)
C14 0.052(2) 0.0320(18) 0.066(2) -0.0038(16) -0.0344(19) 0.0034(15)
C3 0.0261(15) 0.0432(18) 0.0230(15) -0.0004(13) -0.0100(12) -0.0021(13)
C20 0.0283(16) 0.0263(15) 0.0311(16) -0.0029(12) -0.0067(13) 0.0006(12)
C33 0.045(2) 0.045(2) 0.064(2) -0.0108(17) -0.0218(19) 0.0073(16)
C23 0.042(2) 0.063(2) 0.0353(19) -0.0075(16) -0.0110(16) -0.0027(17)
C30 0.0256(16) 0.0513(19) 0.0265(16) 0.0013(14) -0.0058(13) 0.0038(14)
C27 0.0306(17) 0.0366(17) 0.0325(18) -0.0032(13) -0.0115(14) -0.0012(13)
C13 0.0278(15) 0.0285(15) 0.0224(14) -0.0003(11) -0.0064(12) -0.0001(12)
C28 0.0228(15) 0.049(2) 0.0238(15) -0.0009(13) -0.0034(12) 0.0030(14)
C29 0.0220(15) 0.0469(19) 0.0216(15) -0.0013(13) -0.0037(12) 0.0017(13)
C25 0.053(2) 0.073(3) 0.064(3) -0.031(2) 0.002(2) -0.006(2)
O2 0.0440(14) 0.108(2) 0.0259(13) -0.0062(13) -0.0131(11) 0.0025(14)
C31 0.0291(17) 0.062(2) 0.0358(18) -0.0019(16) -0.0131(14) -0.0011(16)
C7 0.0280(15) 0.0303(16) 0.0280(15) -0.0060(12) -0.0095(13) 0.0009(12)
C26 0.088(3) 0.068(3) 0.0300(19) 0.0071(18) -0.011(2) -0.023(2)
C12 0.043(2) 0.050(2) 0.051(2) 0.0116(17) -0.0032(17) -0.0111(17)

loop_
_atom_type_symbol
_atom_type_description
_atom_type_scat_dispersion_real
_atom_type_scat_dispersion_imag
_atom_type_scat_source
C C 0.0033 0.0016 'International Tables Vol C Tables 4.2.6.8 and 6.1.1.4'
H H 0.0000 0.0000 'International Tables Vol C Tables 4.2.6.8 and 6.1.1.4'
N N 0.0061 0.0033 'International Tables Vol C Tables 4.2.6.8 and 6.1.1.4'
O O 0.0106 0.0060 'International Tables Vol C Tables 4.2.6.8 and 6.1.1.4'
Cu Cu 0.3201 1.2651 'International Tables Vol C Tables 4.2.6.8 and 6.1.1.4'

loop_
_geom_angle_atom_site_label_1
_geom_angle_atom_site_label_2
_geom_angle_atom_site_label_3
_geom_angle
O1 Cu1 N2 158.31(9)
O1 Cu1 N1 120.90(9)
N2 Cu1 N1 80.62(9)
C1 N2 C5 118.7(2)
C1 N2 Cu1 126.35(18)
C5 N2 Cu1 114.91(17)
C13 N1 C15 122.5(2)
C13 N1 Cu1 112.06(17)
C15 N1 Cu1 125.33(16)
C27 O1 Cu1 112.65(18)
C8 O4 C12 117.6(2)
O4 C8 C7 123.9(3)
O4 C8 C9 115.4(3)
C7 C8 C9 120.6(3)
C18 C19 C20 121.4(3)
C18 C19 H19A 119.3
C20 C19 H19A 119.3
C3 C2 C1 120.3(3)
C3 C2 H2A 119.8
C1 C2 H2A 119.8
C20 C15 C16 121.3(2)
C20 C15 N1 120.7(2)
C16 C15 N1 117.9(2)
C10 C11 C6 119.5(3)
C10 C11 H11A 120.2
C6 C11 H11A 120.2
C11 C10 C9 120.7(3)
C11 C10 H10A 119.6
C9 C10 H10A 119.6
C21 C22 H22A 109.5
C21 C22 H22B 109.5
H22A C22 H22B 109.5
C21 C22 H22C 109.5
H22A C22 H22C 109.5
H22B C22 H22C 109.5
C5 C4 C3 119.6(3)
C5 C4 H4B 120.2
C3 C4 H4B 120.2
C11 C6 C7 120.1(3)
C11 C6 C1 121.3(2)
C7 C6 C1 118.6(2)
C8 C9 C10 119.6(3)
C8 C9 H9A 120.2
C10 C9 H9A 120.2
C33 C34 C29 120.4(3)
C33 C34 H34A 119.8
C29 C34 H34A 119.8
C17 C16 C15 118.0(3)
C17 C16 C21 119.7(2)
C15 C16 C21 122.3(2)
N2 C1 C2 121.0(2)
N2 C1 C6 118.2(2)
C2 C1 C6 120.8(2)
C18 C17 C16 121.3(3)
C18 C17 H17A 119.4
C16 C17 H17A 119.4
N2 C5 C4 121.9(2)
N2 C5 C13 116.0(2)
C4 C5 C13 122.0(2)
C16 C21 C23 111.6(3)
C16 C21 C22 110.1(3)
C23 C21 C22 111.5(3)
C16 C21 H21A 107.8
C23 C21 H21A 107.8
C22 C21 H21A 107.8
C31 C32 C33 120.0(3)
C31 C32 H32A 120.0
C33 C32 H32A 120.0
C19 C18 C17 119.9(3)
C19 C18 H18A 120.1
C17 C18 H18A 120.1
C25 C24 C20 110.9(3)
C25 C24 C26 111.5(3)
C20 C24 C26 111.3(3)
C25 C24 H24A 107.7
C20 C24 H24A 107.7
C26 C24 H24A 107.7
C13 C14 H14A 109.5
C13 C14 H14B 109.5
H14A C14 H14B 109.5
C13 C14 H14C 109.5
H14A C14 H14C 109.5
H14B C14 H14C 109.5
C2 C3 C4 118.3(3)
C2 C3 H3A 120.8
C4 C3 H3A 120.8
C19 C20 C15 118.1(3)
C19 C20 C24 119.4(3)
C15 C20 C24 122.5(2)
C32 C33 C34 120.1(3)
C32 C33 H33A 119.9
C34 C33 H33A 119.9
C21 C23 H23A 109.5
C21 C23 H23B 109.5
H23A C23 H23B 109.5
C21 C23 H23C 109.5
H23A C23 H23C 109.5
H23B C23 H23C 109.5
C31 C30 C29 119.9(3)
C31 C30 H30A 120.1
C29 C30 H30A 120.1
O2 C27 O1 127.7(3)
O2 C27 C28 118.4(3)
O1 C27 C28 113.9(2)
N1 C13 C14 125.6(3)
N1 C13 C5 116.3(2)
C14 C13 C5 118.1(2)
O3 C28 C29 123.3(3)
O3 C28 C27 120.5(3)
C29 C28 C27 116.2(2)
C34 C29 C30 119.3(3)
C34 C29 C28 121.3(3)
C30 C29 C28 119.4(3)
C24 C25 H25A 109.5
C24 C25 H25B 109.5
H25A C25 H25B 109.5
C24 C25 H25C 109.5
H25A C25 H25C 109.5
H25B C25 H25C 109.5
C32 C31 C30 120.3(3)
C32 C31 H31A 119.8
C30 C31 H31A 119.8
C8 C7 C6 119.4(3)
C8 C7 H7A 120.3
C6 C7 H7A 120.3
C24 C26 H26A 109.5
C24 C26 H26B 109.5
H26A C26 H26B 109.5
C24 C26 H26C 109.5
H26A C26 H26C 109.5
H26B C26 H26C 109.5
O4 C12 H12A 109.5
O4 C12 H12B 109.5
H12A C12 H12B 109.5
O4 C12 H12C 109.5
H12A C12 H12C 109.5
H12B C12 H12C 109.5

loop_
_geom_bond_atom_site_label_1
_geom_bond_atom_site_label_2
_geom_bond_distance
Cu1 O1 1.9010(19)
Cu1 N2 1.969(2)
Cu1 N1 2.140(2)
N2 C1 1.347(3)
N2 C5 1.354(3)
N1 C13 1.277(3)
N1 C15 1.437(3)
O1 C27 1.268(4)
O3 C28 1.212(4)
O4 C8 1.378(3)
O4 C12 1.424(4)
C8 C7 1.379(4)
C8 C9 1.384(4)
C19 C18 1.376(4)
C19 C20 1.393(4)
C19 H19A 0.9500
C2 C3 1.369(4)
C2 C1 1.397(4)
C2 H2A 0.9500
C15 C20 1.403(4)
C15 C16 1.410(4)
C11 C10 1.376(4)
C11 C6 1.393(4)
C11 H11A 0.9500
C10 C9 1.384(4)
C10 H10A 0.9500
C22 C21 1.533(4)
C22 H22A 0.9800
C22 H22B 0.9800
C22 H22C 0.9800
C4 C5 1.381(4)
C4 C3 1.386(4)
C4 H4B 0.9500
C6 C7 1.398(4)
C6 C1 1.485(4)
C9 H9A 0.9500
C34 C33 1.383(4)
C34 C29 1.383(4)
C34 H34A 0.9500
C16 C17 1.391(4)
C16 C21 1.518(4)
C17 C18 1.383(4)
C17 H17A 0.9500
C5 C13 1.499(4)
C21 C23 1.522(4)
C21 H21A 1.0000
C32 C31 1.377(5)
C32 C33 1.383(5)
C32 H32A 0.9500
C18 H18A 0.9500
C24 C25 1.523(5)
C24 C20 1.524(4)
C24 C26 1.527(5)
C24 H24A 1.0000
C14 C13 1.493(4)
C14 H14A 0.9800
C14 H14B 0.9800
C14 H14C 0.9800
C3 H3A 0.9500
C33 H33A 0.9500
C23 H23A 0.9800
C23 H23B 0.9800
C23 H23C 0.9800
C30 C31 1.382(4)
C30 C29 1.401(4)
C30 H30A 0.9500
C27 O2 1.222(4)
C27 C28 1.532(4)
C28 C29 1.486(4)
C25 H25A 0.9800
C25 H25B 0.9800
C25 H25C 0.9800
C31 H31A 0.9500
C7 H7A 0.9500
C26 H26A 0.9800
C26 H26B 0.9800
C26 H26C 0.9800
C12 H12A 0.9800
C12 H12B 0.9800
C12 H12C 0.9800

loop_
_geom_torsion_atom_site_label_1
_geom_torsion_atom_site_label_2
_geom_torsion_atom_site_label_3
_geom_torsion_atom_site_label_4
_geom_torsion
O1 Cu1 N2 C1 -6.2(4)
N1 Cu1 N2 C1 -179.4(2)
O1 Cu1 N2 C5 172.5(2)
N1 Cu1 N2 C5 -0.69(18)
O1 Cu1 N1 C13 -175.65(17)
N2 Cu1 N1 C13 1.43(18)
O1 Cu1 N1 C15 0.5(2)
N2 Cu1 N1 C15 177.5(2)
N2 Cu1 O1 C27 96.5(3)
N1 Cu1 O1 C27 -91.3(2)
C12 O4 C8 C7 -7.0(4)
C12 O4 C8 C9 171.4(3)
C13 N1 C15 C20 -80.8(3)
Cu1 N1 C15 C20 103.5(3)
C13 N1 C15 C16 103.9(3)
Cu1 N1 C15 C16 -71.9(3)
C6 C11 C10 C9 -1.1(4)
C10 C11 C6 C7 0.4(4)
C10 C11 C6 C1 179.8(2)
O4 C8 C9 C10 -177.6(3)
C7 C8 C9 C10 0.9(4)
C11 C10 C9 C8 0.4(4)
C20 C15 C16 C17 2.0(4)
N1 C15 C16 C17 177.4(2)
C20 C15 C16 C21 -177.8(3)
N1 C15 C16 C21 -2.4(4)
C5 N2 C1 C2 1.6(4)
Cu1 N2 C1 C2 -179.70(19)
C5 N2 C1 C6 -177.2(2)
Cu1 N2 C1 C6 1.5(3)
C3 C2 C1 N2 -1.6(4)
C3 C2 C1 C6 177.2(3)
C11 C6 C1 N2 -43.6(4)
C7 C6 C1 N2 135.8(3)
C11 C6 C1 C2 137.6(3)
C7 C6 C1 C2 -43.0(4)
C15 C16 C17 C18 -0.9(4)
C21 C16 C17 C18 178.9(3)
C1 N2 C5 C4 -0.2(4)
Cu1 N2 C5 C4 -179.0(2)
C1 N2 C5 C13 178.8(2)
Cu1 N2 C5 C13 0.0(3)
C3 C4 C5 N2 -1.2(4)
C3 C4 C5 C13 179.8(2)
C17 C16 C21 C23 57.0(3)
C15 C16 C21 C23 -123.1(3)
C17 C16 C21 C22 -67.3(3)
C15 C16 C21 C22 112.5(3)
C20 C19 C18 C17 1.7(4)
C16 C17 C18 C19 -0.9(4)
C1 C2 C3 C4 0.1(4)
C5 C4 C3 C2 1.2(4)
C18 C19 C20 C15 -0.6(4)
C18 C19 C20 C24 -179.0(3)
C16 C15 C20 C19 -1.3(4)
N1 C15 C20 C19 -176.5(2)
C16 C15 C20 C24 177.1(3)
N1 C15 C20 C24 1.9(4)
C25 C24 C20 C19 67.6(4)
C26 C24 C20 C19 -57.2(4)
C25 C24 C20 C15 -110.8(3)
C26 C24 C20 C15 124.5(3)
C31 C32 C33 C34 0.7(5)
C29 C34 C33 C32 -0.6(5)
Cu1 O1 C27 O2 -6.6(4)
Cu1 O1 C27 C28 171.62(19)
C15 N1 C13 C14 2.0(4)
Cu1 N1 C13 C14 178.3(2)
C15 N1 C13 C5 -178.1(2)
Cu1 N1 C13 C5 -1.8(3)
N2 C5 C13 N1 1.3(4)
C4 C5 C13 N1 -179.7(2)
N2 C5 C13 C14 -178.7(3)
C4 C5 C13 C14 0.3(4)
O2 C27 C28 O3 -78.8(4)
O1 C27 C28 O3 102.9(3)
O2 C27 C28 C29 99.5(3)
O1 C27 C28 C29 -78.9(3)
C33 C34 C29 C30 0.1(5)
C33 C34 C29 C28 179.8(3)
C31 C30 C29 C34 0.4(4)
C31 C30 C29 C28 -179.4(3)
O3 C28 C29 C34 179.4(3)
C27 C28 C29 C34 1.2(4)
O3 C28 C29 C30 -0.8(4)
C27 C28 C29 C30 -179.0(2)
C33 C32 C31 C30 -0.2(5)
C29 C30 C31 C32 -0.3(5)
O4 C8 C7 C6 176.8(3)
C9 C8 C7 C6 -1.5(4)
C11 C6 C7 C8 0.9(4)
C1 C6 C7 C8 -178.5(2)
